data_7113971
loop_
_publ_author_name
'Prem Lama'
'Raj Kumar Das'
'Vincent J. Smith'
'Leonard J. Barbour'

_publ_section_title
;
 A combined stretching-tilting mechanism produces negative, zero and
 positive linear thermal expansion in a semi-flexible Cd(II)-MOF
;
_journal_name_full Chem.Commun.
_journal_page_first 6464
_journal_paper_doi 10.1039/C4CC02634A
_journal_volume 50
_journal_year 2014
_chemical_formula_moiety 'C53 H58 Cd2 N7 O19'
_chemical_formula_sum 'C53 H58 Cd2 N7 O19'
_chemical_formula_weight 1321.86
_chemical_name_common 1
_chemical_name_systematic
; 
 ? 
;
_space_group_IT_number 2
_symmetry_cell_setting triclinic
_symmetry_space_group_name_Hall '-P 1'
_symmetry_space_group_name_H-M 'P -1'
_atom_sites_solution_hydrogens geom
_atom_sites_solution_primary direct
_atom_sites_solution_secondary difmap
_audit_creation_method SHELXL-97
_cell_angle_alpha 74.590(2)
_cell_angle_beta 76.545(2)
_cell_angle_gamma 88.255(2)
_cell_formula_units_Z 1
_cell_length_a 10.2835(13)
_cell_length_b 12.1107(15)
_cell_length_c 12.7326(16)
_cell_measurement_reflns_used 493
_cell_measurement_temperature 260(2)
_cell_measurement_theta_max 26.37
_cell_measurement_theta_min 1.71
_cell_volume 1485.9(3)
_computing_cell_refinement 'SAINT (Bruker, 2009)'
_computing_data_collection 'APEX2 (Bruker, 2009)'
_computing_data_reduction SAINT
_computing_structure_refinement 'SHELXL-97 (Sheldrick, 1997)'
_computing_structure_solution 'SHELXS-97 (Sheldrick, 1990)'
_diffrn_ambient_temperature 260(2)
_diffrn_measured_fraction_theta_full 0.994
_diffrn_measured_fraction_theta_max 0.994
_diffrn_measurement_device_type 'Bruker Apex DUO CCD area-detector'
_diffrn_measurement_method \w
_diffrn_radiation_monochromator graphite
_diffrn_radiation_source 'fine-focus sealed tube'
_diffrn_radiation_type MoK\a
_diffrn_radiation_wavelength 0.71073
_diffrn_reflns_av_R_equivalents 0.0264
_diffrn_reflns_av_sigmaI/netI 0.0376
_diffrn_reflns_limit_h_max 12
_diffrn_reflns_limit_h_min -12
_diffrn_reflns_limit_k_max 15
_diffrn_reflns_limit_k_min -15
_diffrn_reflns_limit_l_max 15
_diffrn_reflns_limit_l_min -15
_diffrn_reflns_number 13453
_diffrn_reflns_theta_full 26.37
_diffrn_reflns_theta_max 26.37
_diffrn_reflns_theta_min 1.71
_exptl_absorpt_coefficient_mu 0.791
_exptl_absorpt_correction_T_max 0.9166
_exptl_absorpt_correction_T_min 0.6409
_exptl_absorpt_correction_type multi-scan
_exptl_absorpt_process_details SADABS
_exptl_crystal_colour colorless
_exptl_crystal_density_diffrn 1.477
_exptl_crystal_density_method 'not measured'
_exptl_crystal_description needle
_exptl_crystal_F_000 673
_exptl_crystal_size_max 0.617
_exptl_crystal_size_mid 0.199
_exptl_crystal_size_min 0.112
_refine_diff_density_max 0.511
_refine_diff_density_min -0.406
_refine_diff_density_rms 0.069
_refine_ls_extinction_method none
_refine_ls_goodness_of_fit_ref 1.037
_refine_ls_hydrogen_treatment constr
_refine_ls_matrix_type full
_refine_ls_number_parameters 430
_refine_ls_number_reflns 6028
_refine_ls_number_restraints 4
_refine_ls_restrained_S_all 1.037
_refine_ls_R_factor_all 0.0342
_refine_ls_R_factor_gt 0.0300
_refine_ls_shift/su_max 0.002
_refine_ls_shift/su_mean 0.000
_refine_ls_structure_factor_coef Fsqd
_refine_ls_weighting_details 'calc w=1/[\s^2^(Fo^2^)+(0.0399P)^2^+0.3522P] where P=(Fo^2^+2Fc^2^)/3'
_refine_ls_weighting_scheme calc
_refine_ls_wR_factor_gt 0.0725
_refine_ls_wR_factor_ref 0.0752
_reflns_number_gt 5458
_reflns_number_total 6028
_reflns_threshold_expression >2sigma(I)
_cod_data_source_file c4cc02634a3.cif
_cod_data_source_block 260
_cod_original_sg_symbol_H-M P-1
_cod_database_code 7113971

loop_
_symmetry_equiv_pos_as_xyz
'x, y, z'
'-x, -y, -z'

loop_
_atom_site_label
_atom_site_type_symbol
_atom_site_fract_x
_atom_site_fract_y
_atom_site_fract_z
_atom_site_U_iso_or_equiv
_atom_site_adp_type
_atom_site_occupancy
_atom_site_symmetry_multiplicity
_atom_site_calc_flag
_atom_site_refinement_flags
_atom_site_disorder_assembly
_atom_site_disorder_group
Cd1 Cd 0.601958(15) 0.980879(13) 0.627925(14) 0.02354(7) Uani 1 1 d . . .
O1 O 0.43082(17) 1.10051(15) 0.65018(15) 0.0357(4) Uani 1 1 d . . .
O2 O 0.35748(17) 0.98102(14) 0.57044(14) 0.0308(4) Uani 1 1 d . . .
O3 O -0.15333(18) 0.96137(15) 0.64261(17) 0.0369(4) Uani 1 1 d . . .
O4 O -0.24574(16) 1.12827(15) 0.59872(16) 0.0340(4) Uani 1 1 d . . .
O5 O -0.0273(2) 1.4583(2) 0.6703(3) 0.0834(10) Uani 1 1 d . . .
O6 O 0.19267(18) 1.47566(15) 0.6059(2) 0.0452(5) Uani 1 1 d . . .
H6A H 0.1792 1.5431 0.6042 0.054 Uiso 1 1 calc R . .
O7 O 1.0924(12) -0.0963(8) 0.8667(8) 0.150(4) Uani 0.50 1 d P . .
N1 N 0.59834(19) 0.78881(16) 0.63502(16) 0.0269(4) Uani 1 1 d . . .
N2 N 0.4489(2) 0.08133(19) 1.17113(18) 0.0359(5) Uani 1 1 d . . .
N3 N 1.0000 0.0000 1.0000 0.0898(16) Uani 1 2 d S . .
C1 C 0.3425(2) 1.0657(2) 0.61208(19) 0.0245(5) Uani 1 1 d . . .
C2 C 0.2143(2) 1.12785(19) 0.61730(19) 0.0227(5) Uani 1 1 d . . .
C3 C 0.0994(2) 1.07314(19) 0.61257(19) 0.0237(5) Uani 1 1 d . . .
H3 H 0.1033 0.9987 0.6050 0.028 Uiso 1 1 calc R . .
C4 C -0.0210(2) 1.1291(2) 0.6190(2) 0.0258(5) Uani 1 1 d . . .
C5 C -0.1473(2) 1.0685(2) 0.6195(2) 0.0279(5) Uani 1 1 d . . .
C6 C -0.0257(2) 1.2406(2) 0.6278(2) 0.0296(5) Uani 1 1 d . . .
H6 H -0.1061 1.2783 0.6320 0.036 Uiso 1 1 calc R . .
C7 C 0.0894(2) 1.2972(2) 0.6304(2) 0.0293(5) Uani 1 1 d . . .
C8 C 0.0780(3) 1.4180(2) 0.6374(3) 0.0395(7) Uani 1 1 d . . .
C9 C 0.2085(2) 1.2400(2) 0.6266(2) 0.0266(5) Uani 1 1 d . . .
H9 H 0.2849 1.2767 0.6302 0.032 Uiso 1 1 calc R . .
C10 C 0.4940(3) 0.7351(2) 0.6219(2) 0.0340(6) Uani 1 1 d . . .
H10 H 0.4197 0.7773 0.6085 0.041 Uiso 1 1 calc R . .
C11 C 0.4917(3) 0.6192(2) 0.6272(2) 0.0360(6) Uani 1 1 d . . .
H11 H 0.4172 0.5858 0.6166 0.043 Uiso 1 1 calc R . .
C12 C 0.5993(3) 0.5535(2) 0.6482(2) 0.0309(5) Uani 1 1 d . . .
C13 C 0.7081(3) 0.6099(2) 0.6600(2) 0.0359(6) Uani 1 1 d . . .
H13 H 0.7840 0.5698 0.6726 0.043 Uiso 1 1 calc R . .
C14 C 0.7040(3) 0.7249(2) 0.6533(2) 0.0349(6) Uani 1 1 d . . .
H14 H 0.7783 0.7605 0.6618 0.042 Uiso 1 1 calc R . .
C15 C 0.5959(3) 0.4259(2) 0.6646(2) 0.0379(6) Uani 1 1 d . . .
H15A H 0.6821 0.4026 0.6286 0.046 Uiso 1 1 calc R . .
H15B H 0.5290 0.4053 0.6299 0.046 Uiso 1 1 calc R . .
C16 C 0.5630(4) 0.3636(2) 0.7886(2) 0.0448(7) Uani 1 1 d . . .
H16A H 0.6308 0.3847 0.8221 0.054 Uiso 1 1 calc R . .
H16B H 0.4781 0.3896 0.8240 0.054 Uiso 1 1 calc R . .
C17 C 0.5548(3) 0.2338(2) 0.8138(2) 0.0453(7) Uani 1 1 d . . .
H17A H 0.4878 0.2118 0.7800 0.054 Uiso 1 1 calc R . .
H17B H 0.6403 0.2066 0.7809 0.054 Uiso 1 1 calc R . .
C18 C 0.5192(3) 0.1786(2) 0.9375(2) 0.0391(7) Uani 1 1 d . . .
C19 C 0.3917(4) 0.1819(3) 1.0003(3) 0.0590(9) Uani 1 1 d . . .
H19 H 0.3257 0.2177 0.9655 0.071 Uiso 1 1 calc R . .
C20 C 0.3603(3) 0.1326(3) 1.1146(3) 0.0557(8) Uani 1 1 d . . .
H20 H 0.2725 0.1355 1.1541 0.067 Uiso 1 1 calc R . .
C21 C 0.5721(3) 0.0778(3) 1.1103(3) 0.0492(7) Uani 1 1 d . . .
H21 H 0.6365 0.0415 1.1469 0.059 Uiso 1 1 calc R . .
C22 C 0.6101(3) 0.1252(3) 0.9956(3) 0.0503(8) Uani 1 1 d . . .
H22 H 0.6983 0.1206 0.9578 0.060 Uiso 1 1 calc R . .
C23 C 1.0496(18) 0.0156(17) 0.8935(9) 0.152(7) Uani 0.50 1 d P . .
C24 C 0.9794(14) 0.1002(16) 1.0417(13) 0.136(5) Uani 0.50 1 d P . .
C25 C 0.9365(16) -0.1088(12) 1.0813(12) 0.135(5) Uani 0.50 1 d P . .
O8A O 0.1200(11) 0.3402(9) 1.0549(9) 0.183(7) Uani 0.535(10) 1 d P A 1
N4A N 0.184(3) 0.527(3) 0.972(3) 0.176(11) Uani 0.535(10) 1 d P A 1
C26A C 0.154(2) 0.449(3) 1.0672(19) 0.173(12) Uani 0.535(10) 1 d P A 1
H26A H 0.1546 0.4621 1.1357 0.207 Uiso 0.535(10) 1 calc PR A 1
C27A C 0.165(3) 0.503(4) 0.892(2) 0.36(3) Uani 0.535(10) 1 d P A 1
H27A H 0.1875 0.5683 0.8276 0.539 Uiso 0.25 1 calc PR A 1
H27B H 0.0729 0.4808 0.9045 0.539 Uiso 0.25 1 calc PR A 1
H27C H 0.2205 0.4407 0.8780 0.539 Uiso 0.25 1 calc PR A 1
H27D H 0.1331 0.4249 0.9124 0.539 Uiso 0.25 1 calc PR A 1
H27E H 0.2477 0.5124 0.8355 0.539 Uiso 0.25 1 calc PR A 1
H27F H 0.1001 0.5525 0.8621 0.539 Uiso 0.25 1 calc PR A 1
C28A C 0.218(4) 0.636(2) 0.975(3) 0.431 Uani 0.535(10) 1 d P A 1
H28A H 0.2278 0.6335 1.0490 0.647 Uiso 0.25 1 calc PR A 1
H28B H 0.1484 0.6875 0.9575 0.647 Uiso 0.25 1 calc PR A 1
H28C H 0.3004 0.6624 0.9217 0.647 Uiso 0.25 1 calc PR A 1
H28D H 0.2233 0.6888 0.9031 0.647 Uiso 0.25 1 calc PR A 1
H28E H 0.3027 0.6348 0.9946 0.647 Uiso 0.25 1 calc PR A 1
H28F H 0.1507 0.6599 1.0304 0.647 Uiso 0.25 1 calc PR A 1
O8B O 0.1473(11) 0.3614(8) 0.9029(10) 0.140(5) Uani 0.465(10) 1 d P A 2
N4B N 0.206(3) 0.5120(13) 0.9571(15) 0.082(5) Uani 0.465(10) 1 d P A 2
C26B C 0.1824(12) 0.4723(10) 0.8655(8) 0.086(4) Uani 0.465(10) 1 d P A 2
H26B H 0.1905 0.5169 0.7924 0.103 Uiso 0.465(10) 1 calc PR A 2
H1W2 H -0.0360 0.8477 0.7145 0.074(13) Uiso 1 1 d RD . .
H2W2 H -0.0074 0.7799 0.8084 0.067 Uiso 1 1 d RD . .
C27B C 0.225(2) 0.4460(19) 1.0566(18) 0.110(7) Uani 0.465(10) 1 d P A 2
H27G H 0.2347 0.4941 1.1034 0.165 Uiso 0.25 1 calc PR A 2
H27H H 0.3042 0.4029 1.0435 0.165 Uiso 0.25 1 calc PR A 2
H27I H 0.1492 0.3942 1.0931 0.165 Uiso 0.25 1 calc PR A 2
H27J H 0.2241 0.3667 1.0566 0.165 Uiso 0.25 1 calc PR A 2
H27K H 0.1545 0.4579 1.1164 0.165 Uiso 0.25 1 calc PR A 2
H27L H 0.3096 0.4666 1.0669 0.165 Uiso 0.25 1 calc PR A 2
C28B C 0.2433(13) 0.6305(9) 0.9089(9) 0.126(6) Uani 0.465(10) 1 d P A 2
H28G H 0.2585 0.6637 0.9658 0.189 Uiso 0.25 1 calc PR A 2
H28H H 0.1729 0.6695 0.8776 0.189 Uiso 0.25 1 calc PR A 2
H28I H 0.3238 0.6379 0.8510 0.189 Uiso 0.25 1 calc PR A 2
H28J H 0.2449 0.6504 0.8304 0.189 Uiso 0.25 1 calc PR A 2
H28K H 0.3306 0.6445 0.9187 0.189 Uiso 0.25 1 calc PR A 2
H28L H 0.1797 0.6761 0.9452 0.189 Uiso 0.25 1 calc PR A 2
H2W1 H 0.2048 1.7420 0.5388 0.057(11) Uiso 1 1 d RD . .
H1W1 H 0.1287 1.7202 0.6439 0.050(10) Uiso 1 1 d RD . .
O1W O 0.1836(2) 1.69073(16) 0.59877(19) 0.0478(5) Uani 1 1 d D . .
O2W O 0.0023(3) 0.7864(2) 0.7378(2) 0.0692(7) Uani 1 1 d D . .

loop_
_atom_site_aniso_label
_atom_site_aniso_U_11
_atom_site_aniso_U_22
_atom_site_aniso_U_33
_atom_site_aniso_U_23
_atom_site_aniso_U_13
_atom_site_aniso_U_12
Cd1 0.01906(10) 0.02152(10) 0.03073(11) -0.00681(7) -0.00751(7) 0.00208(6)
O1 0.0230(9) 0.0447(11) 0.0452(11) -0.0169(9) -0.0150(8) 0.0098(8)
O2 0.0286(9) 0.0252(9) 0.0358(10) -0.0070(7) -0.0042(8) 0.0082(7)
O3 0.0281(9) 0.0294(10) 0.0546(12) -0.0114(9) -0.0122(9) -0.0013(7)
O4 0.0190(9) 0.0343(10) 0.0507(11) -0.0117(8) -0.0119(8) 0.0026(7)
O5 0.0321(12) 0.0493(14) 0.182(3) -0.0602(17) -0.0189(15) 0.0145(10)
O6 0.0324(10) 0.0273(10) 0.0791(15) -0.0201(10) -0.0123(10) 0.0014(8)
O7 0.208(11) 0.149(8) 0.118(7) -0.052(6) -0.071(7) 0.017(7)
N1 0.0253(10) 0.0235(10) 0.0308(11) -0.0037(8) -0.0085(9) 0.0019(8)
N2 0.0400(13) 0.0330(12) 0.0323(12) -0.0068(10) -0.0063(10) 0.0053(10)
N3 0.091(4) 0.130(5) 0.052(3) -0.023(3) -0.022(3) -0.012(3)
C1 0.0186(11) 0.0260(12) 0.0240(12) -0.0006(10) -0.0028(9) 0.0042(9)
C2 0.0197(11) 0.0249(11) 0.0228(12) -0.0049(9) -0.0057(9) 0.0030(9)
C3 0.0217(11) 0.0230(11) 0.0263(12) -0.0056(9) -0.0065(10) 0.0003(9)
C4 0.0182(11) 0.0270(12) 0.0322(13) -0.0066(10) -0.0075(10) 0.0009(9)
C5 0.0202(12) 0.0342(13) 0.0295(13) -0.0106(11) -0.0035(10) -0.0030(10)
C6 0.0216(12) 0.0287(12) 0.0406(15) -0.0109(11) -0.0099(11) 0.0058(10)
C7 0.0238(12) 0.0271(12) 0.0388(14) -0.0101(11) -0.0095(11) 0.0029(10)
C8 0.0272(14) 0.0326(14) 0.066(2) -0.0207(14) -0.0172(13) 0.0062(11)
C9 0.0193(11) 0.0291(12) 0.0339(13) -0.0099(10) -0.0090(10) 0.0009(9)
C10 0.0282(13) 0.0276(13) 0.0451(16) -0.0043(11) -0.0130(12) 0.0023(10)
C11 0.0345(14) 0.0277(13) 0.0468(16) -0.0059(12) -0.0157(12) -0.0039(11)
C12 0.0383(14) 0.0241(12) 0.0275(13) -0.0031(10) -0.0064(11) 0.0013(10)
C13 0.0343(14) 0.0296(13) 0.0434(16) -0.0054(12) -0.0138(12) 0.0089(11)
C14 0.0301(14) 0.0299(13) 0.0458(16) -0.0075(12) -0.0141(12) 0.0010(11)
C15 0.0538(17) 0.0247(13) 0.0342(15) -0.0074(11) -0.0089(13) 0.0045(12)
C16 0.074(2) 0.0248(13) 0.0341(15) -0.0071(12) -0.0101(15) 0.0007(13)
C17 0.073(2) 0.0257(13) 0.0332(15) -0.0056(12) -0.0073(14) 0.0003(13)
C18 0.0609(19) 0.0223(12) 0.0310(14) -0.0058(11) -0.0058(13) 0.0004(12)
C19 0.062(2) 0.066(2) 0.0407(19) 0.0021(16) -0.0172(16) 0.0196(17)
C20 0.0481(19) 0.070(2) 0.0411(18) -0.0062(16) -0.0058(15) 0.0159(17)
C21 0.0441(18) 0.0547(19) 0.0434(18) -0.0039(15) -0.0113(14) 0.0091(14)
C22 0.0458(18) 0.0556(19) 0.0375(17) -0.0011(14) 0.0010(14) 0.0017(15)
C23 0.216(18) 0.158(14) 0.046(6) -0.009(8) 0.015(8) 0.035(14)
C24 0.118(11) 0.208(17) 0.117(11) -0.099(12) -0.032(9) 0.007(10)
C25 0.153(12) 0.100(9) 0.114(11) 0.013(8) 0.000(9) -0.028(9)
O8A 0.162(9) 0.119(7) 0.166(10) 0.051(7) 0.050(7) 0.050(7)
N4A 0.114(12) 0.20(2) 0.19(2) 0.040(19) -0.078(14) -0.004(14)
C26A 0.17(2) 0.21(2) 0.080(10) 0.052(13) -0.022(12) 0.076(17)
C27A 0.30(4) 0.62(7) 0.28(4) -0.32(4) -0.10(3) 0.31(5)
C28A 0.808 0.186 0.351 0.072 -0.368 -0.259
O8B 0.168(10) 0.102(7) 0.176(11) -0.031(7) -0.099(8) 0.022(6)
N4B 0.155(16) 0.051(5) 0.052(6) -0.013(5) -0.049(8) 0.012(7)
C26B 0.099(9) 0.116(9) 0.057(6) -0.049(7) -0.018(6) 0.029(7)
C27B 0.158(19) 0.093(10) 0.091(11) -0.027(8) -0.055(13) 0.046(12)
C28B 0.175(15) 0.088(9) 0.093(10) -0.009(8) -0.004(10) -0.005(9)
O1W 0.0561(13) 0.0274(10) 0.0592(14) -0.0085(11) -0.0165(11) 0.0059(9)
O2W 0.0666(16) 0.0536(15) 0.0799(18) -0.0094(13) -0.0137(14) 0.0164(13)

loop_
_atom_type_symbol
_atom_type_description
_atom_type_scat_dispersion_real
_atom_type_scat_dispersion_imag
_atom_type_scat_source
C C 0.0033 0.0016 'International Tables Vol C Tables 4.2.6.8 and 6.1.1.4'
H H 0.0000 0.0000 'International Tables Vol C Tables 4.2.6.8 and 6.1.1.4'
N N 0.0061 0.0033 'International Tables Vol C Tables 4.2.6.8 and 6.1.1.4'
O O 0.0106 0.0060 'International Tables Vol C Tables 4.2.6.8 and 6.1.1.4'
Cd Cd -0.8075 1.2024 'International Tables Vol C Tables 4.2.6.8 and 6.1.1.4'

loop_
_geom_angle_atom_site_label_1
_geom_angle_atom_site_label_2
_geom_angle_atom_site_label_3
_geom_angle
_geom_angle_site_symmetry_1
_geom_angle_site_symmetry_3
O1 Cd1 N1 129.82(7) . .
O1 Cd1 O4 90.61(6) . 1_655
N1 Cd1 O4 139.57(7) . 1_655
O1 Cd1 O2 97.08(6) . 2_676
N1 Cd1 O2 87.33(6) . 2_676
O4 Cd1 O2 87.28(6) 1_655 2_676
O1 Cd1 N2 85.59(7) . 2_667
N1 Cd1 N2 85.77(7) . 2_667
O4 Cd1 N2 99.50(7) 1_655 2_667
O2 Cd1 N2 172.71(6) 2_676 2_667
O1 Cd1 O3 140.14(6) . 1_655
N1 Cd1 O3 87.82(6) . 1_655
O4 Cd1 O3 53.30(6) 1_655 1_655
O2 Cd1 O3 97.32(6) 2_676 1_655
N2 Cd1 O3 84.75(7) 2_667 1_655
C1 O1 Cd1 105.39(15) . .
C1 O2 Cd1 117.74(15) . 2_676
C5 O3 Cd1 86.56(14) . 1_455
C5 O4 Cd1 98.29(14) . 1_455
C24 O7 C23 61.9(10) 2_757 .
C10 N1 C14 116.6(2) . .
C10 N1 Cd1 123.09(16) . .
C14 N1 Cd1 120.31(15) . .
C21 N2 C20 115.7(3) . .
C21 N2 Cd1 121.47(19) . 2_667
C20 N2 Cd1 122.4(2) . 2_667
C23 N3 C23 180.0(17) 2_757 .
C23 N3 C24 117.5(9) 2_757 2_757
C23 N3 C24 62.5(9) . 2_757
C23 N3 C24 62.5(9) 2_757 .
C23 N3 C24 117.5(9) . .
C24 N3 C24 180.0(12) 2_757 .
C23 N3 C25 53.6(9) 2_757 .
C23 N3 C25 126.4(9) . .
C24 N3 C25 65.0(9) 2_757 .
C24 N3 C25 115.0(9) . .
C23 N3 C25 126.4(9) 2_757 2_757
C23 N3 C25 53.6(9) . 2_757
C24 N3 C25 115.0(9) 2_757 2_757
C24 N3 C25 65.0(9) . 2_757
C25 N3 C25 179.999(3) . 2_757
O1 C1 O2 122.9(2) . .
O1 C1 C2 117.8(2) . .
O2 C1 C2 119.3(2) . .
C9 C2 C3 119.6(2) . .
C9 C2 C1 120.7(2) . .
C3 C2 C1 119.7(2) . .
C4 C3 C2 120.4(2) . .
C6 C4 C3 119.6(2) . .
C6 C4 C5 119.8(2) . .
C3 C4 C5 120.7(2) . .
O3 C5 O4 121.8(2) . .
O3 C5 C4 119.8(2) . .
O4 C5 C4 118.4(2) . .
C4 C6 C7 120.6(2) . .
C9 C7 C6 119.6(2) . .
C9 C7 C8 122.6(2) . .
C6 C7 C8 117.8(2) . .
O5 C8 O6 123.3(2) . .
O5 C8 C7 122.7(2) . .
O6 C8 C7 114.0(2) . .
C7 C9 C2 120.2(2) . .
N1 C10 C11 123.0(2) . .
C12 C11 C10 120.2(2) . .
C11 C12 C13 116.6(2) . .
C11 C12 C15 121.8(2) . .
C13 C12 C15 121.4(2) . .
C14 C13 C12 120.1(2) . .
N1 C14 C13 123.5(2) . .
C12 C15 C16 110.6(2) . .
C17 C16 C15 114.5(2) . .
C18 C17 C16 111.5(2) . .
C22 C18 C19 115.7(3) . .
C22 C18 C17 123.1(3) . .
C19 C18 C17 121.1(3) . .
C18 C19 C20 120.8(3) . .
N2 C20 C19 123.5(3) . .
N2 C21 C22 123.7(3) . .
C18 C22 C21 120.6(3) . .
C25 C23 N3 71.3(9) 2_757 .
C25 C23 C24 133.3(13) 2_757 2_757
N3 C23 C24 63.6(8) . 2_757
C25 C23 O7 156.4(19) 2_757 .
N3 C23 O7 111.1(13) . .
C24 C23 O7 48.8(9) 2_757 .
O7 C24 C23 69.2(12) 2_757 2_757
O7 C24 N3 121.3(16) 2_757 .
C23 C24 N3 53.8(8) 2_757 .
O7 C24 C25 175.7(15) 2_757 2_757
C23 C24 C25 112.2(13) 2_757 2_757
N3 C24 C25 59.3(7) . 2_757
C23 C25 N3 55.1(7) 2_757 .
C23 C25 C24 109.8(11) 2_757 2_757
N3 C25 C24 55.7(8) . 2_757
C27A N4A C26A 117(4) . .
C27A N4A C28A 125(4) . .
C26A N4A C28A 117(3) . .
N4A C26A O8A 113(3) . .
C27B N4B C28B 126.4(15) . .
C27B N4B C26B 126.7(14) . .
C28B N4B C26B 104.6(13) . .
O8B C26B N4B 108.8(10) . .

loop_
_geom_bond_atom_site_label_1
_geom_bond_atom_site_label_2
_geom_bond_distance
_geom_bond_site_symmetry_2
Cd1 O1 2.2600(17) .
Cd1 N1 2.3049(19) .
Cd1 O4 2.3074(16) 1_655
Cd1 O2 2.3807(18) 2_676
Cd1 N2 2.401(2) 2_667
Cd1 O3 2.5657(18) 1_655
O1 C1 1.255(3) .
O2 C1 1.264(3) .
O2 Cd1 2.3807(18) 2_676
O3 C5 1.251(3) .
O3 Cd1 2.5657(18) 1_455
O4 C5 1.264(3) .
O4 Cd1 2.3074(16) 1_455
O5 C8 1.205(3) .
O6 C8 1.312(3) .
O7 C24 1.217(16) 2_757
O7 C23 1.511(19) .
N1 C10 1.336(3) .
N1 C14 1.343(3) .
N2 C21 1.328(4) .
N2 C20 1.329(4) .
N2 Cd1 2.401(2) 2_667
N3 C23 1.297(11) 2_757
N3 C23 1.297(11) .
N3 C24 1.440(15) 2_757
N3 C24 1.440(15) .
N3 C25 1.499(11) .
N3 C25 1.499(11) 2_757
C1 C2 1.494(3) .
C2 C9 1.393(3) .
C2 C3 1.394(3) .
C3 C4 1.389(3) .
C4 C6 1.383(3) .
C4 C5 1.509(3) .
C6 C7 1.396(3) .
C7 C9 1.386(3) .
C7 C8 1.489(3) .
C10 C11 1.387(3) .
C11 C12 1.378(4) .
C12 C13 1.387(4) .
C12 C15 1.504(3) .
C13 C14 1.372(4) .
C15 C16 1.520(4) .
C16 C17 1.519(3) .
C17 C18 1.500(4) .
C18 C22 1.368(4) .
C18 C19 1.373(4) .
C19 C20 1.382(4) .
C21 C22 1.385(4) .
C23 C25 1.273(19) 2_757
C23 C24 1.43(2) 2_757
C24 O7 1.217(16) 2_757
C24 C23 1.43(2) 2_757
C24 C25 1.581(19) 2_757
C25 C23 1.273(19) 2_757
C25 C24 1.581(19) 2_757
O8A C26A 1.43(3) .
N4A C27A 1.20(4) .
N4A C26A 1.30(4) .
N4A C28A 1.38(3) .
O8B C26B 1.330(14) .
N4B C27B 1.36(3) .
N4B C28B 1.43(2) .
N4B C26B 1.444(17) .
